data_7712920
loop_
_publ_author_name
'Taha, Mohammad'
'Tshuva, Edit Y.'

_publ_section_title
;
 Phenolato Ti(IV) Hexacoordinate Complexes as Anticancer Chemotherapy:
 Enhancement of Solubility, Hydrolytic Stability, and Cytotoxicity
;
_journal_name_full 'Dalton Transactions'
_journal_paper_doi 10.1039/D3DT00984J
_journal_year 2023
_chemical_formula_moiety 'C26 H36 N2 O6 Ti, C2 H3 N'
_chemical_formula_sum 'C28 H39 N3 O6 Ti'
_chemical_formula_weight 561.52
_space_group_crystal_system monoclinic
_space_group_IT_number 14
_space_group_name_Hall '-P 2ybc'
_space_group_name_H-M_alt 'P 1 21/c 1'
_atom_sites_solution_hydrogens mixed
_atom_sites_solution_primary dual
_audit_creation_date 2022-05-25
_audit_creation_method
;
Olex2 1.5-ac5-023
(compiled 2022.04.12 svn.rca3783a0 for Rigaku Oxford Diffraction, GUI svn.r6498)
;
_audit_update_record
;
2022-05-25 deposited with the CCDC.	2023-05-03 downloaded from the CCDC.
;
_cell_angle_alpha 90
_cell_angle_beta 107.781(3)
_cell_angle_gamma 90
_cell_formula_units_Z 4
_cell_length_a 18.7034(5)
_cell_length_b 13.0271(3)
_cell_length_c 11.6836(3)
_cell_measurement_reflns_used 17696
_cell_measurement_temperature 200.00(10)
_cell_measurement_theta_max 32.2770
_cell_measurement_theta_min 2.2830
_cell_volume 2710.74(13)
_computing_cell_refinement 'CrysAlisPro 1.171.42.55a (Rigaku OD, 2022)'
_computing_data_collection 'CrysAlisPro 1.171.42.55a (Rigaku OD, 2022)'
_computing_data_reduction 'CrysAlisPro 1.171.42.55a (Rigaku OD, 2022)'
_computing_molecular_graphics 'Olex2 1.5-ac5-023 (Dolomanov et al., 2009)'
_computing_publication_material 'Olex2 1.5-ac5-023 (Dolomanov et al., 2009)'
_computing_structure_refinement 'SHELXL 2016/6 (Sheldrick, 2015)'
_computing_structure_solution 'SHELXT 2014/4 (Sheldrick, 2014)'
_diffrn_ambient_environment N~2~
_diffrn_ambient_temperature 200.00(10)
_diffrn_detector 'Hybrid Pixel Array Detector'
_diffrn_detector_area_resol_mean 10.0000
_diffrn_detector_type HyPix
_diffrn_measured_fraction_theta_full 0.999
_diffrn_measured_fraction_theta_max 0.809
_diffrn_measurement_details
;
List of Runs (angles in degrees, time in seconds):

  # Type    Start    End  Width  t~exp~   \w     \q     \k     \f   Frames
#--------------------------------------------------------------------------
  1  \w    -20.00  23.00   0.50    5.00    --   -9.62 -99.00 150.00   86
  2  \w    -23.00   7.00   0.50    5.00    --   -9.62 -99.00  90.00   60
  3  \w    -34.00  39.00   0.50    5.00    --    8.37 -93.00 -56.00  146
  4  \w    -31.00  -3.00   0.50    5.00    --   -9.62 -93.00 -56.00   56
  5  \w    -15.00  31.00   0.50    5.00    --   -9.62  93.00  55.00   92
  6  \w     -2.00  75.00   0.50    5.00    --    8.37  37.00  90.00  154
;
_diffrn_measurement_device 'four-circle diffractometer'
_diffrn_measurement_device_type 'XtaLAB Synergy, Single source at offset/far, HyPix'
_diffrn_measurement_method '\w scans'
_diffrn_orient_matrix_type 'CrysAlisPro convention (1999,Acta A55,543-557)'
_diffrn_orient_matrix_UB_11 -0.0000704000
_diffrn_orient_matrix_UB_12 0.0502731000
_diffrn_orient_matrix_UB_13 0.0232551000
_diffrn_orient_matrix_UB_21 -0.0398176000
_diffrn_orient_matrix_UB_22 -0.0005299000
_diffrn_orient_matrix_UB_23 -0.0182293000
_diffrn_orient_matrix_UB_31 0.0008909000
_diffrn_orient_matrix_UB_32 -0.0209158000
_diffrn_orient_matrix_UB_33 0.0564778000
_diffrn_radiation_monochromator mirror
_diffrn_radiation_probe x-ray
_diffrn_radiation_type 'Mo K\a'
_diffrn_radiation_wavelength 0.71073
_diffrn_reflns_av_R_equivalents 0.0306
_diffrn_reflns_av_unetI/netI 0.0321
_diffrn_reflns_Laue_measured_fraction_full 0.999
_diffrn_reflns_Laue_measured_fraction_max 0.809
_diffrn_reflns_limit_h_max 24
_diffrn_reflns_limit_h_min -25
_diffrn_reflns_limit_k_max 18
_diffrn_reflns_limit_k_min -19
_diffrn_reflns_limit_l_max 14
_diffrn_reflns_limit_l_min -17
_diffrn_reflns_number 28204
_diffrn_reflns_point_group_measured_fraction_full 0.999
_diffrn_reflns_point_group_measured_fraction_max 0.809
_diffrn_reflns_theta_full 25.242
_diffrn_reflns_theta_max 32.379
_diffrn_reflns_theta_min 2.287
_diffrn_source 'micro-focus sealed X-ray tube'
_diffrn_source_type 'PhotonJet (Mo) X-ray Source'
_exptl_absorpt_coefficient_mu 0.363
_exptl_absorpt_correction_T_max 1.000
_exptl_absorpt_correction_T_min 0.615
_exptl_absorpt_correction_type gaussian
_exptl_absorpt_process_details
;
CrysAlisPro 1.171.42.55a (Rigaku Oxford Diffraction, 2022)
Numerical absorption correction based on gaussian integration over
a multifaceted crystal model
Empirical absorption correction using spherical harmonics,
implemented in SCALE3 ABSPACK scaling algorithm.
;
_exptl_crystal_colour yellow
_exptl_crystal_colour_primary yellow
_exptl_crystal_density_diffrn 1.376
_exptl_crystal_description plate
_exptl_crystal_F_000 1192
_exptl_crystal_recrystallization_method 'Re-crystallisation from solvent: ACN'
_exptl_crystal_size_max 0.46
_exptl_crystal_size_mid 0.3
_exptl_crystal_size_min 0.11
_refine_diff_density_max 0.617
_refine_diff_density_min -0.491
_refine_diff_density_rms 0.058
_refine_ls_extinction_method none
_refine_ls_goodness_of_fit_ref 1.060
_refine_ls_hydrogen_treatment mixed
_refine_ls_matrix_type full
_refine_ls_number_parameters 355
_refine_ls_number_reflns 7874
_refine_ls_number_restraints 0
_refine_ls_restrained_S_all 1.060
_refine_ls_R_factor_all 0.0541
_refine_ls_R_factor_gt 0.0413
_refine_ls_shift/su_max 0.002
_refine_ls_shift/su_mean 0.000
_refine_ls_structure_factor_coef Fsqd
_refine_ls_weighting_details 'w=1/[\s^2^(Fo^2^)+(0.0566P)^2^+1.1434P] where P=(Fo^2^+2Fc^2^)/3'
_refine_ls_weighting_scheme calc
_refine_ls_wR_factor_gt 0.1096
_refine_ls_wR_factor_ref 0.1179
_reflns_Friedel_coverage 0.000
_reflns_number_gt 6365
_reflns_number_total 7874
_reflns_threshold_expression 'I > 2\s(I)'
_cod_data_source_file d3dt00984j2.cif
_cod_data_source_block mohammadt6a
_cod_database_code 7712920
_shelx_shelxl_version_number 2016/6
_chemical_oxdiff_formula 'C28 H39 N3 O6 Ti'
_chemical_oxdiff_usercomment L2Ti
_shelx_space_group_comment
;
The symmetry employed for this shelxl refinement is uniquely defined
by the following loop, which should always be used as a source of
symmetry information in preference to the above space-group names.
They are only intended as comments.
;
_shelx_estimated_absorpt_t_max 0.961
_shelx_estimated_absorpt_t_min 0.851
_olex2_refinement_description
;
1. Fixed Uiso
 At 1.2 times of:
  All C(H,H) groups
 At 1.5 times of:
  All C(H,H,H) groups, All O(H) groups
2.a Secondary CH2 refined with riding coordinates:
 C10(H10A,H10B), C11(H11A,H11B), C12(H12A,H12B), C13(H13A,H13B), C14(H14A,
 H14B), C15(H15A,H15B), C16(H16A,H16B), C17(H17A,H17B)
2.b Idealised Me refined as rotating group:
 C7(H7A,H7B,H7C), C8(H8A,H8B,H8C), C9(H9A,H9B,H9C), C24(H24A,H24B,H24C),
 C25(H25A,H25B,H25C), C26(H26A,H26B,H26C), C2S(H2SA,H2SB,H2SC)
2.c Idealised tetrahedral OH refined as rotating group:
 O2(H2)
;
_olex2_submission_special_instructions 'No special instructions were received'
_oxdiff_exptl_absorpt_empirical_details
;
Empirical correction (ABSPACK) includes:
- Absorption correction using spherical harmonics
- Frame scaling
;
_oxdiff_exptl_absorpt_empirical_full_max 1.211
_oxdiff_exptl_absorpt_empirical_full_min 0.833

loop_
_space_group_symop_operation_xyz
'x, y, z'
'-x, y+1/2, -z+1/2'
'-x, -y, -z'
'x, -y-1/2, z-1/2'

loop_
_atom_site_label
_atom_site_type_symbol
_atom_site_fract_x
_atom_site_fract_y
_atom_site_fract_z
_atom_site_U_iso_or_equiv
_atom_site_adp_type
_atom_site_occupancy
_atom_site_site_symmetry_order
_atom_site_calc_flag
_atom_site_refinement_flags_posn
_atom_site_refinement_flags_adp
_atom_site_refinement_flags_occupancy
_atom_site_disorder_assembly
_atom_site_disorder_group
Ti1 Ti 0.77532(2) 0.47707(2) 0.21784(2) 0.01920(8) Uani 1 1 d . . . . .
O1 O 0.69613(6) 0.38901(9) 0.16635(10) 0.0282(2) Uani 1 1 d . . . . .
O2 O 0.42915(8) 0.33619(17) -0.19227(19) 0.0821(7) Uani 1 1 d . . . . .
H2 H 0.398505 0.384188 -0.196143 0.123 Uiso 1 1 calc R U . . .
O3 O 0.84918(6) 0.40805(8) 0.15902(9) 0.0239(2) Uani 1 1 d . . . . .
O4 O 0.70923(6) 0.58278(9) 0.24374(11) 0.0297(2) Uani 1 1 d . . . . .
O5 O 0.82906(6) 0.45458(8) 0.37676(9) 0.0242(2) Uani 1 1 d . . . . .
O6 O 1.01338(7) 0.67450(9) 0.75491(10) 0.0308(2) Uani 1 1 d . . . . .
H6 H 1.0564(14) 0.650(2) 0.775(2) 0.055(7) Uiso 1 1 d . . . . .
N1 N 0.74077(7) 0.52343(9) 0.02561(11) 0.0233(2) Uani 1 1 d . . . . .
N2 N 0.84399(7) 0.61956(9) 0.22992(11) 0.0213(2) Uani 1 1 d . . . . .
C1 C 0.62955(9) 0.38032(13) 0.07830(15) 0.0301(3) Uani 1 1 d . . . . .
C2 C 0.58298(10) 0.29770(16) 0.08642(18) 0.0427(5) Uani 1 1 d . . . . .
C3 C 0.51453(11) 0.28528(19) -0.0042(2) 0.0518(6) Uani 1 1 d . . . . .
C4 C 0.49429(10) 0.3546(2) -0.0983(2) 0.0537(6) Uani 1 1 d . . . . .
C5 C 0.53981(10) 0.43757(17) -0.10687(17) 0.0435(5) Uani 1 1 d . . . . .
C6 C 0.60934(9) 0.44998(14) -0.01695(15) 0.0321(3) Uani 1 1 d . . . . .
C7 C 0.60707(14) 0.22722(18) 0.1933(2) 0.0583(6) Uani 1 1 d . . . . .
H7A H 0.661780 0.230189 0.228410 0.087 Uiso 1 1 calc R U . . .
H7B H 0.591863 0.156774 0.167736 0.087 Uiso 1 1 calc R U . . .
H7C H 0.583273 0.248768 0.253363 0.087 Uiso 1 1 calc R U . . .
C8 C 0.46262(14) 0.1981(2) 0.0013(3) 0.0789(9) Uani 1 1 d . . . . .
H8A H 0.488637 0.132642 0.002676 0.118 Uiso 1 1 calc R U . . .
H8B H 0.417961 0.200614 -0.069435 0.118 Uiso 1 1 calc R U . . .
H8C H 0.447542 0.204548 0.074289 0.118 Uiso 1 1 calc R U . . .
C9 C 0.51394(13) 0.5119(2) -0.2101(2) 0.0618(7) Uani 1 1 d . . . . .
H9A H 0.524902 0.582264 -0.180102 0.093 Uiso 1 1 calc R U . . .
H9B H 0.459755 0.504216 -0.248371 0.093 Uiso 1 1 calc R U . . .
H9C H 0.540357 0.497707 -0.269075 0.093 Uiso 1 1 calc R U . . .
C10 C 0.65794(9) 0.54013(13) -0.02553(15) 0.0315(3) Uani 1 1 d . . . . .
H10A H 0.646651 0.559114 -0.111271 0.038 Uiso 1 1 calc R U . . .
H10B H 0.643837 0.599176 0.016393 0.038 Uiso 1 1 calc R U . . .
C11 C 0.76356(9) 0.43553(12) -0.03756(13) 0.0262(3) Uani 1 1 d . . . . .
H11A H 0.763649 0.457164 -0.118740 0.031 Uiso 1 1 calc R U . . .
H11B H 0.727332 0.378417 -0.046558 0.031 Uiso 1 1 calc R U . . .
C12 C 0.84129(9) 0.40006(12) 0.03478(13) 0.0268(3) Uani 1 1 d . . . . .
H12A H 0.848877 0.327960 0.014351 0.032 Uiso 1 1 calc R U . . .
H12B H 0.879652 0.443010 0.015221 0.032 Uiso 1 1 calc R U . . .
C13 C 0.77962(10) 0.62053(13) 0.01183(14) 0.0325(3) Uani 1 1 d . . . . .
H13A H 0.746376 0.679359 0.013137 0.039 Uiso 1 1 calc R U . . .
H13B H 0.788738 0.620221 -0.067301 0.039 Uiso 1 1 calc R U . . .
C14 C 0.85374(9) 0.63508(12) 0.10961(13) 0.0287(3) Uani 1 1 d . . . . .
H14A H 0.890984 0.585396 0.098031 0.034 Uiso 1 1 calc R U . . .
H14B H 0.872959 0.705184 0.104434 0.034 Uiso 1 1 calc R U . . .
C15 C 0.80440(9) 0.70880(11) 0.26350(15) 0.0300(3) Uani 1 1 d . . . . .
H15A H 0.781736 0.752112 0.191971 0.036 Uiso 1 1 calc R U . . .
H15B H 0.840552 0.751226 0.324810 0.036 Uiso 1 1 calc R U . . .
C16 C 0.74362(9) 0.66883(13) 0.31317(16) 0.0316(3) Uani 1 1 d . . . . .
H16A H 0.765823 0.648600 0.398356 0.038 Uiso 1 1 calc R U . . .
H16B H 0.705793 0.723053 0.308809 0.038 Uiso 1 1 calc R U . . .
C17 C 0.91981(8) 0.60366(11) 0.31883(12) 0.0219(3) Uani 1 1 d . . . . .
H17A H 0.951344 0.664256 0.316791 0.026 Uiso 1 1 calc R U . . .
H17B H 0.943481 0.543357 0.293568 0.026 Uiso 1 1 calc R U . . .
C18 C 0.91960(8) 0.58717(11) 0.44683(12) 0.0199(3) Uani 1 1 d . . . . .
C19 C 0.87611(8) 0.50689(11) 0.47057(12) 0.0203(3) Uani 1 1 d . . . . .
C20 C 0.87938(8) 0.47941(11) 0.58805(13) 0.0226(3) Uani 1 1 d . . . . .
C21 C 0.92498(9) 0.53810(12) 0.68323(13) 0.0252(3) Uani 1 1 d . . . . .
C22 C 0.96781(8) 0.61794(11) 0.65972(13) 0.0235(3) Uani 1 1 d . . . . .
C23 C 0.96644(8) 0.64348(11) 0.54255(13) 0.0214(3) Uani 1 1 d . . . . .
C24 C 0.83869(10) 0.38622(12) 0.61146(15) 0.0306(3) Uani 1 1 d . . . . .
H24A H 0.875221 0.335659 0.656806 0.046 Uiso 1 1 calc R U . . .
H24B H 0.808974 0.356217 0.534764 0.046 Uiso 1 1 calc R U . . .
H24C H 0.805307 0.405975 0.658080 0.046 Uiso 1 1 calc R U . . .
C25 C 0.92910(11) 0.51300(14) 0.81110(14) 0.0359(4) Uani 1 1 d . . . . .
H25A H 0.878868 0.518092 0.820307 0.054 Uiso 1 1 calc R U . . .
H25B H 0.962862 0.561557 0.865756 0.054 Uiso 1 1 calc R U . . .
H25C H 0.948250 0.443029 0.830332 0.054 Uiso 1 1 calc R U . . .
C26 C 1.01764(9) 0.72804(12) 0.52715(15) 0.0294(3) Uani 1 1 d . . . . .
H26A H 1.022192 0.780246 0.589371 0.044 Uiso 1 1 calc R U . . .
H26B H 0.996714 0.759362 0.447645 0.044 Uiso 1 1 calc R U . . .
H26C H 1.067323 0.699551 0.534407 0.044 Uiso 1 1 calc R U . . .
N1S N 0.70651(13) 0.56787(17) 0.6798(2) 0.0648(5) Uani 1 1 d . . . . .
C1S C 0.68438(12) 0.52888(19) 0.5902(2) 0.0507(5) Uani 1 1 d . . . . .
C2S C 0.65474(15) 0.4755(3) 0.4753(2) 0.0796(10) Uani 1 1 d . . . . .
H2SA H 0.602041 0.494607 0.438177 0.119 Uiso 1 1 calc R U . . .
H2SB H 0.658382 0.401176 0.488811 0.119 Uiso 1 1 calc R U . . .
H2SC H 0.683936 0.494944 0.421848 0.119 Uiso 1 1 calc R U . . .

loop_
_atom_site_aniso_label
_atom_site_aniso_U_11
_atom_site_aniso_U_22
_atom_site_aniso_U_33
_atom_site_aniso_U_23
_atom_site_aniso_U_13
_atom_site_aniso_U_12
Ti1 0.01758(13) 0.02067(13) 0.01759(12) -0.00053(9) 0.00275(9) -0.00273(8)
O1 0.0248(5) 0.0315(6) 0.0260(5) -0.0020(4) 0.0041(4) -0.0098(4)
O2 0.0200(7) 0.1154(16) 0.0925(14) -0.0719(13) -0.0103(8) 0.0049(8)
O3 0.0227(5) 0.0275(5) 0.0196(5) 0.0001(4) 0.0036(4) 0.0023(4)
O4 0.0215(5) 0.0328(6) 0.0322(6) -0.0098(5) 0.0042(4) -0.0009(4)
O5 0.0250(5) 0.0263(5) 0.0191(5) 0.0015(4) 0.0031(4) -0.0060(4)
O6 0.0279(6) 0.0347(6) 0.0233(5) -0.0091(4) -0.0017(5) 0.0055(5)
N1 0.0237(6) 0.0235(6) 0.0193(6) 0.0012(4) 0.0014(5) 0.0006(4)
N2 0.0225(6) 0.0197(5) 0.0195(5) 0.0007(4) 0.0032(5) -0.0007(4)
C1 0.0207(7) 0.0390(8) 0.0303(8) -0.0145(7) 0.0073(6) -0.0080(6)
C2 0.0319(9) 0.0529(11) 0.0481(11) -0.0230(9) 0.0193(8) -0.0214(8)
C3 0.0265(9) 0.0715(14) 0.0598(13) -0.0379(12) 0.0168(9) -0.0196(9)
C4 0.0152(8) 0.0823(16) 0.0578(13) -0.0470(12) 0.0028(8) -0.0035(8)
C5 0.0224(8) 0.0631(12) 0.0374(10) -0.0248(9) -0.0020(7) 0.0098(8)
C6 0.0215(7) 0.0430(9) 0.0278(8) -0.0138(7) 0.0015(6) 0.0029(6)
C7 0.0644(14) 0.0577(13) 0.0588(13) -0.0112(11) 0.0278(12) -0.0373(11)
C8 0.0442(13) 0.094(2) 0.102(2) -0.0505(18) 0.0279(14) -0.0434(14)
C9 0.0383(11) 0.0846(17) 0.0432(12) -0.0187(11) -0.0162(9) 0.0232(11)
C10 0.0269(8) 0.0356(8) 0.0252(7) -0.0012(6) -0.0023(6) 0.0074(6)
C11 0.0273(7) 0.0298(7) 0.0199(7) -0.0024(6) 0.0050(6) 0.0002(6)
C12 0.0264(7) 0.0322(8) 0.0209(7) -0.0013(6) 0.0058(6) 0.0024(6)
C13 0.0415(9) 0.0279(8) 0.0232(7) 0.0065(6) 0.0025(7) -0.0061(6)
C14 0.0354(8) 0.0278(7) 0.0209(7) 0.0039(6) 0.0059(6) -0.0097(6)
C15 0.0309(8) 0.0203(7) 0.0336(8) -0.0021(6) 0.0022(7) 0.0040(5)
C16 0.0229(7) 0.0327(8) 0.0348(8) -0.0118(7) 0.0025(6) 0.0032(6)
C17 0.0176(6) 0.0266(7) 0.0205(6) -0.0010(5) 0.0046(5) -0.0037(5)
C18 0.0174(6) 0.0226(6) 0.0181(6) -0.0005(5) 0.0033(5) 0.0010(5)
C19 0.0175(6) 0.0234(6) 0.0176(6) -0.0010(5) 0.0017(5) 0.0014(5)
C20 0.0221(7) 0.0246(7) 0.0212(6) 0.0029(5) 0.0065(5) 0.0037(5)
C21 0.0263(7) 0.0295(7) 0.0186(6) 0.0013(5) 0.0051(6) 0.0072(5)
C22 0.0215(7) 0.0253(7) 0.0195(6) -0.0036(5) 0.0002(5) 0.0054(5)
C23 0.0186(6) 0.0217(6) 0.0223(6) -0.0012(5) 0.0037(5) 0.0030(5)
C24 0.0339(8) 0.0313(8) 0.0277(7) 0.0048(6) 0.0109(7) -0.0005(6)
C25 0.0445(10) 0.0420(9) 0.0199(7) 0.0028(7) 0.0081(7) 0.0027(7)
C26 0.0284(8) 0.0287(7) 0.0286(8) -0.0042(6) 0.0048(6) -0.0061(6)
N1S 0.0693(14) 0.0589(12) 0.0581(13) 0.0075(10) 0.0075(11) 0.0136(10)
C1S 0.0398(11) 0.0630(14) 0.0471(12) 0.0175(10) 0.0101(10) 0.0163(9)
C2S 0.0490(15) 0.142(3) 0.0425(13) 0.0040(15) 0.0065(11) 0.0215(16)

loop_
_atom_type_symbol
_atom_type_description
_atom_type_scat_dispersion_real
_atom_type_scat_dispersion_imag
_atom_type_scat_source
C C 0.0033 0.0016 'International Tables Vol C Tables 4.2.6.8 and 6.1.1.4'
H H 0.0000 0.0000 'International Tables Vol C Tables 4.2.6.8 and 6.1.1.4'
N N 0.0061 0.0033 'International Tables Vol C Tables 4.2.6.8 and 6.1.1.4'
O O 0.0106 0.0060 'International Tables Vol C Tables 4.2.6.8 and 6.1.1.4'
Ti Ti 0.2776 0.4457 'International Tables Vol C Tables 4.2.6.8 and 6.1.1.4'

loop_
_exptl_crystal_face_index_h
_exptl_crystal_face_index_k
_exptl_crystal_face_index_l
_exptl_crystal_face_perp_dist
-1 0 0 0.0599
1 0 0 0.0524
-6 -10 14 0.1317
5 12 -12 0.1561
-6 12 12 0.2209
8 0 -16 0.2053
6 -12 -12 0.2066
-4 -14 10 0.1615
-1 18 0 0.2279
16 6 9 0.1577
-7 0 -14 0.1901
17 11 -11 0.1380
-14 -10 13 0.1302
-18 -11 10 0.1414
-10 3 -12 0.1684
23 8 -8 0.1174
-21 -6 12 0.1324
13 -8 9 0.1124
24 -5 0 0.1037
26 -2 -7 0.1309
21 3 -13 0.1773
-10 10 -10 0.1446

loop_
_geom_angle_atom_site_label_1
_geom_angle_atom_site_label_2
_geom_angle_atom_site_label_3
_geom_angle
_geom_angle_site_symmetry_1
_geom_angle_site_symmetry_3
_geom_angle_publ_flag
O1 Ti1 O3 100.71(5) . . ?
O1 Ti1 O4 90.34(5) . . ?
O1 Ti1 O5 111.72(5) . . ?
O1 Ti1 N1 83.19(5) . . ?
O1 Ti1 N2 159.28(5) . . ?
O3 Ti1 N1 77.69(4) . . ?
O3 Ti1 N2 87.12(4) . . ?
O4 Ti1 O3 160.49(5) . . ?
O4 Ti1 N1 87.84(5) . . ?
O4 Ti1 N2 77.38(5) . . ?
O5 Ti1 O3 93.14(5) . . ?
O5 Ti1 O4 97.66(5) . . ?
O5 Ti1 N1 163.94(5) . . ?
O5 Ti1 N2 86.70(4) . . ?
N1 Ti1 N2 79.77(4) . . ?
C1 O1 Ti1 140.14(11) . . ?
C4 O2 H2 109.5 . . ?
C12 O3 Ti1 122.26(9) . . ?
C16 O4 Ti1 116.89(9) . . ?
C19 O5 Ti1 138.66(9) . . ?
C22 O6 H6 109.4(18) . . ?
C10 N1 Ti1 112.89(10) . . ?
C11 N1 Ti1 104.61(9) . . ?
C11 N1 C10 109.34(12) . . ?
C13 N1 Ti1 109.79(9) . . ?
C13 N1 C10 108.22(12) . . ?
C13 N1 C11 112.02(13) . . ?
C14 N2 Ti1 106.69(9) . . ?
C14 N2 C15 110.89(12) . . ?
C14 N2 C17 108.18(11) . . ?
C15 N2 Ti1 109.95(9) . . ?
C15 N2 C17 111.51(11) . . ?
C17 N2 Ti1 109.48(8) . . ?
O1 C1 C2 117.19(16) . . ?
O1 C1 C6 120.86(14) . . ?
C6 C1 C2 121.94(16) . . ?
C1 C2 C7 119.26(17) . . ?
C3 C2 C1 118.7(2) . . ?
C3 C2 C7 122.04(18) . . ?
C2 C3 C8 120.5(3) . . ?
C4 C3 C2 119.40(19) . . ?
C4 C3 C8 120.1(2) . . ?
O2 C4 C5 118.9(3) . . ?
C3 C4 O2 118.4(2) . . ?
C3 C4 C5 122.45(17) . . ?
C4 C5 C6 118.6(2) . . ?
C4 C5 C9 120.02(18) . . ?
C6 C5 C9 121.4(2) . . ?
C1 C6 C5 118.90(18) . . ?
C1 C6 C10 122.53(14) . . ?
C5 C6 C10 118.54(17) . . ?
C2 C7 H7A 109.5 . . ?
C2 C7 H7B 109.5 . . ?
C2 C7 H7C 109.5 . . ?
H7A C7 H7B 109.5 . . ?
H7A C7 H7C 109.5 . . ?
H7B C7 H7C 109.5 . . ?
C3 C8 H8A 109.5 . . ?
C3 C8 H8B 109.5 . . ?
C3 C8 H8C 109.5 . . ?
H8A C8 H8B 109.5 . . ?
H8A C8 H8C 109.5 . . ?
H8B C8 H8C 109.5 . . ?
C5 C9 H9A 109.5 . . ?
C5 C9 H9B 109.5 . . ?
C5 C9 H9C 109.5 . . ?
H9A C9 H9B 109.5 . . ?
H9A C9 H9C 109.5 . . ?
H9B C9 H9C 109.5 . . ?
N1 C10 C6 115.60(13) . . ?
N1 C10 H10A 108.4 . . ?
N1 C10 H10B 108.4 . . ?
C6 C10 H10A 108.4 . . ?
C6 C10 H10B 108.4 . . ?
H10A C10 H10B 107.4 . . ?
N1 C11 H11A 109.8 . . ?
N1 C11 H11B 109.8 . . ?
N1 C11 C12 109.18(12) . . ?
H11A C11 H11B 108.3 . . ?
C12 C11 H11A 109.8 . . ?
C12 C11 H11B 109.8 . . ?
O3 C12 C11 109.34(12) . . ?
O3 C12 H12A 109.8 . . ?
O3 C12 H12B 109.8 . . ?
C11 C12 H12A 109.8 . . ?
C11 C12 H12B 109.8 . . ?
H12A C12 H12B 108.3 . . ?
N1 C13 H13A 109.0 . . ?
N1 C13 H13B 109.0 . . ?
N1 C13 C14 112.86(12) . . ?
H13A C13 H13B 107.8 . . ?
C14 C13 H13A 109.0 . . ?
C14 C13 H13B 109.0 . . ?
N2 C14 C13 110.37(13) . . ?
N2 C14 H14A 109.6 . . ?
N2 C14 H14B 109.6 . . ?
C13 C14 H14A 109.6 . . ?
C13 C14 H14B 109.6 . . ?
H14A C14 H14B 108.1 . . ?
N2 C15 H15A 109.9 . . ?
N2 C15 H15B 109.9 . . ?
N2 C15 C16 108.83(12) . . ?
H15A C15 H15B 108.3 . . ?
C16 C15 H15A 109.9 . . ?
C16 C15 H15B 109.9 . . ?
O4 C16 C15 108.33(13) . . ?
O4 C16 H16A 110.0 . . ?
O4 C16 H16B 110.0 . . ?
C15 C16 H16A 110.0 . . ?
C15 C16 H16B 110.0 . . ?
H16A C16 H16B 108.4 . . ?
N2 C17 H17A 108.6 . . ?
N2 C17 H17B 108.6 . . ?
N2 C17 C18 114.75(11) . . ?
H17A C17 H17B 107.6 . . ?
C18 C17 H17A 108.6 . . ?
C18 C17 H17B 108.6 . . ?
C19 C18 C17 118.56(12) . . ?
C23 C18 C17 121.74(12) . . ?
C23 C18 C19 119.45(13) . . ?
O5 C19 C18 119.02(12) . . ?
O5 C19 C20 119.02(13) . . ?
C20 C19 C18 121.96(13) . . ?
C19 C20 C21 118.11(13) . . ?
C19 C20 C24 120.79(13) . . ?
C21 C20 C24 121.01(13) . . ?
C20 C21 C25 120.11(15) . . ?
C22 C21 C20 119.89(13) . . ?
C22 C21 C25 119.98(14) . . ?
O6 C22 C21 119.25(13) . . ?
O6 C22 C23 118.69(14) . . ?
C21 C22 C23 122.06(13) . . ?
C18 C23 C22 118.46(13) . . ?
C18 C23 C26 123.62(13) . . ?
C22 C23 C26 117.89(13) . . ?
C20 C24 H24A 109.5 . . ?
C20 C24 H24B 109.5 . . ?
C20 C24 H24C 109.5 . . ?
H24A C24 H24B 109.5 . . ?
H24A C24 H24C 109.5 . . ?
H24B C24 H24C 109.5 . . ?
C21 C25 H25A 109.5 . . ?
C21 C25 H25B 109.5 . . ?
C21 C25 H25C 109.5 . . ?
H25A C25 H25B 109.5 . . ?
H25A C25 H25C 109.5 . . ?
H25B C25 H25C 109.5 . . ?
C23 C26 H26A 109.5 . . ?
C23 C26 H26B 109.5 . . ?
C23 C26 H26C 109.5 . . ?
H26A C26 H26B 109.5 . . ?
H26A C26 H26C 109.5 . . ?
H26B C26 H26C 109.5 . . ?
N1S C1S C2S 178.3(3) . . ?
C1S C2S H2SA 109.5 . . ?
C1S C2S H2SB 109.5 . . ?
C1S C2S H2SC 109.5 . . ?
H2SA C2S H2SB 109.5 . . ?
H2SA C2S H2SC 109.5 . . ?
H2SB C2S H2SC 109.5 . . ?

loop_
_geom_bond_atom_site_label_1
_geom_bond_atom_site_label_2
_geom_bond_distance
_geom_bond_site_symmetry_2
_geom_bond_publ_flag
Ti1 O1 1.8241(11) . ?
Ti1 O3 1.9413(10) . ?
Ti1 O4 1.9351(11) . ?
Ti1 O5 1.8449(11) . ?
Ti1 N1 2.2227(12) . ?
Ti1 N2 2.2371(12) . ?
O1 C1 1.3562(19) . ?
O2 H2 0.8400 . ?
O2 C4 1.389(2) . ?
O3 C12 1.4174(17) . ?
O4 C16 1.4176(19) . ?
O5 C19 1.3605(17) . ?
O6 H6 0.83(3) . ?
O6 C22 1.3883(18) . ?
N1 C10 1.496(2) . ?
N1 C11 1.4932(19) . ?
N1 C13 1.492(2) . ?
N2 C14 1.4855(18) . ?
N2 C15 1.4936(18) . ?
N2 C17 1.4944(18) . ?
C1 C2 1.406(2) . ?
C1 C6 1.396(3) . ?
C2 C3 1.400(3) . ?
C2 C7 1.504(3) . ?
C3 C4 1.384(4) . ?
C3 C8 1.508(3) . ?
C4 C5 1.398(3) . ?
C5 C6 1.409(2) . ?
C5 C9 1.507(3) . ?
C6 C10 1.507(3) . ?
C7 H7A 0.9800 . ?
C7 H7B 0.9800 . ?
C7 H7C 0.9800 . ?
C8 H8A 0.9800 . ?
C8 H8B 0.9800 . ?
C8 H8C 0.9800 . ?
C9 H9A 0.9800 . ?
C9 H9B 0.9800 . ?
C9 H9C 0.9800 . ?
C10 H10A 0.9900 . ?
C10 H10B 0.9900 . ?
C11 H11A 0.9900 . ?
C11 H11B 0.9900 . ?
C11 C12 1.514(2) . ?
C12 H12A 0.9900 . ?
C12 H12B 0.9900 . ?
C13 H13A 0.9900 . ?
C13 H13B 0.9900 . ?
C13 C14 1.515(2) . ?
C14 H14A 0.9900 . ?
C14 H14B 0.9900 . ?
C15 H15A 0.9900 . ?
C15 H15B 0.9900 . ?
C15 C16 1.518(2) . ?
C16 H16A 0.9900 . ?
C16 H16B 0.9900 . ?
C17 H17A 0.9900 . ?
C17 H17B 0.9900 . ?
C17 C18 1.5120(19) . ?
C18 C19 1.4036(19) . ?
C18 C23 1.3992(19) . ?
C19 C20 1.4016(19) . ?
C20 C21 1.403(2) . ?
C20 C24 1.502(2) . ?
C21 C22 1.390(2) . ?
C21 C25 1.508(2) . ?
C22 C23 1.401(2) . ?
C23 C26 1.506(2) . ?
C24 H24A 0.9800 . ?
C24 H24B 0.9800 . ?
C24 H24C 0.9800 . ?
C25 H25A 0.9800 . ?
C25 H25B 0.9800 . ?
C25 H25C 0.9800 . ?
C26 H26A 0.9800 . ?
C26 H26B 0.9800 . ?
C26 H26C 0.9800 . ?
N1S C1S 1.123(3) . ?
C1S C2S 1.463(4) . ?
C2S H2SA 0.9800 . ?
C2S H2SB 0.9800 . ?
C2S H2SC 0.9800 . ?

loop_
_geom_hbond_atom_site_label_D
_geom_hbond_atom_site_label_H
_geom_hbond_atom_site_label_A
_geom_hbond_distance_DH
_geom_hbond_distance_HA
_geom_hbond_distance_DA
_geom_hbond_angle_DHA
_geom_hbond_site_symmetry_A
O2 H2 O4 0.84 1.97 2.6876(19) 143.2 3_665
O6 H6 O3 0.83(3) 1.86(3) 2.6827(16) 172(2) 3_766

loop_
_exptl_oxdiff_crystal_face_indexfrac_h
_exptl_oxdiff_crystal_face_indexfrac_k
_exptl_oxdiff_crystal_face_indexfrac_l
_exptl_oxdiff_crystal_face_x
_exptl_oxdiff_crystal_face_y
_exptl_oxdiff_crystal_face_z
-1.0002 -0.0001 0.0004 0.0001 0.0398 -0.0009
1.0002 0.0001 -0.0004 -0.0001 -0.0398 0.0009
-5.9433 -10.4108 13.5581 -0.2077 -0.0050 0.9782
5.2329 12.2707 -12.2402 0.3319 0.0083 -0.9433
-6.3838 12.2491 12.2780 0.9018 0.0239 0.4315
7.8053 0.0084 -16.4733 -0.3832 -0.0105 -0.9236
6.3939 -12.2187 -12.3024 -0.9008 -0.0239 -0.4336
-4.1975 -14.3505 10.2579 -0.4826 -0.0123 0.8758
-0.8402 18.3536 -0.0166 0.9224 0.0240 -0.3856
15.6818 5.5856 8.6892 0.4818 -0.7858 0.3879
-7.0107 -0.1073 -13.7871 -0.3255 0.5305 -0.7827
17.2629 11.0238 -10.5215 0.3083 -0.5014 -0.8094
-13.6823 -9.8663 13.0649 -0.1912 0.3119 0.9321
-17.6410 -11.1207 10.1469 -0.3219 0.5233 0.7900
-10.2205 2.6230 -12.3645 -0.1550 0.6310 -0.7623
23.1838 7.5651 -8.1776 0.1885 -0.7781 -0.5994
-20.5821 -6.0305 12.2817 -0.0161 0.5988 0.8014
12.9636 -8.2019 9.2638 -0.1978 -0.6807 0.7063
23.9397 -5.4897 -0.0171 -0.2781 -0.9500 0.1352
25.8712 -1.7200 -7.4889 -0.2624 -0.8927 -0.3639
20.9122 2.6814 -13.2741 -0.1754 -0.5921 -0.7871
-10.1746 9.9287 -9.7967 0.2720 0.5785 -0.7700
